data_4328313
loop_
_publ_author_name
'Thi-Phuong-Anh Cao'
'Antoine Buchard'
'Xavier F. Le Goff'
'Audrey Auffrant'
'Charlotte K. Williams'

_publ_contact_author_address
;Laboratoire DCPH
Ecole Polytechnique
Route de Saclay
F91128 Palaiseau
France
;
_publ_contact_author_email c.k.williams@imperial.ac.uk
_publ_contact_author_fax 02075945804
_publ_contact_author_name 'Charlotte K. Williams'
_publ_contact_author_phone 02075945790
_publ_section_title
;
 Phosphasalen Yttrium Complexes: Highly Active and Stereoselective
 Initiators for Lactide Polymerization
;
_journal_name_full 'Inorganic Chemistry'
_journal_page_first 2157
_journal_page_last 2169
_journal_paper_doi 10.1021/ic202015z
_journal_volume 51
_journal_year 2012
_chemical_formula_moiety 'C84 H82 N4 O6 P4 Y2, 3(C7 H8)'
_chemical_formula_sum 'C105 H106 N4 O6 P4 Y2'
_chemical_formula_weight 1821.64
_chemical_name_systematic
; 
 ? 
;
_space_group_IT_number 2
_symmetry_cell_setting triclinic
_symmetry_space_group_name_Hall '-P 1'
_symmetry_space_group_name_H-M 'P -1'
_atom_sites_solution_hydrogens geom
_atom_sites_solution_primary direct
_atom_sites_solution_secondary difmap
_audit_creation_method SHELXL-97
_cell_angle_alpha 65.436(1)
_cell_angle_beta 87.959(1)
_cell_angle_gamma 89.298(1)
_cell_formula_units_Z 1
_cell_length_a 10.530(1)
_cell_length_b 14.575(1)
_cell_length_c 16.430(1)
_cell_measurement_reflns_used 1538
_cell_measurement_temperature 150.0(1)
_cell_measurement_theta_max 27.485
_cell_measurement_theta_min 0.998
_cell_volume 2291.9(3)
_computing_structure_refinement 'SHELXL-97 (Sheldrick, 1997)'
_computing_structure_solution 'SHELXS-97 (Sheldrick, 1990)'
_diffrn_ambient_temperature 150.0(1)
_diffrn_measured_fraction_theta_full 0.993
_diffrn_measured_fraction_theta_max 0.993
_diffrn_measurement_device_type 'Kappa APEX II'
_diffrn_measurement_method 'phi and omega scans'
_diffrn_radiation_monochromator graphite
_diffrn_radiation_source 'fine-focus sealed tube'
_diffrn_radiation_type MoK\a
_diffrn_radiation_wavelength 0.71069
_diffrn_reflns_av_R_equivalents 0.0582
_diffrn_reflns_av_sigmaI/netI 0.0560
_diffrn_reflns_limit_h_max 12
_diffrn_reflns_limit_h_min -12
_diffrn_reflns_limit_k_max 17
_diffrn_reflns_limit_k_min -17
_diffrn_reflns_limit_l_max 19
_diffrn_reflns_limit_l_min -19
_diffrn_reflns_number 27447
_diffrn_reflns_theta_full 25.03
_diffrn_reflns_theta_max 25.03
_diffrn_reflns_theta_min 2.73
_exptl_absorpt_coefficient_mu 1.387
_exptl_absorpt_correction_T_max 0.9466
_exptl_absorpt_correction_T_min 0.7689
_exptl_absorpt_correction_type multi-scan
_exptl_absorpt_process_details 'Denzo/Scalepack (Otwinowski & Minor, 1996)'
_exptl_crystal_colour Colorless
_exptl_crystal_density_diffrn 1.320
_exptl_crystal_description Block
_exptl_crystal_F_000 950
_exptl_crystal_size_max 0.20
_exptl_crystal_size_mid 0.10
_exptl_crystal_size_min 0.04
_platon_squeeze_details
;
 A highly disordered C7H8 molecule was accounted for using the
 Platon SQUEEZE function.
;
_refine_diff_density_max 1.193
_refine_diff_density_min -0.506
_refine_diff_density_rms 0.079
_refine_ls_extinction_method none
_refine_ls_goodness_of_fit_ref 1.066
_refine_ls_hydrogen_treatment constr
_refine_ls_matrix_type full
_refine_ls_number_parameters 518
_refine_ls_number_reflns 8058
_refine_ls_number_restraints 0
_refine_ls_restrained_S_all 1.066
_refine_ls_R_factor_all 0.0735
_refine_ls_R_factor_gt 0.0562
_refine_ls_shift/su_max 0.000
_refine_ls_shift/su_mean 0.000
_refine_ls_structure_factor_coef Fsqd
_refine_ls_weighting_details 'calc w=1/[\s^2^(Fo^2^)+(0.0275P)^2^+6.0762P] where P=(Fo^2^+2Fc^2^)/3'
_refine_ls_weighting_scheme calc
_refine_ls_wR_factor_gt 0.1134
_refine_ls_wR_factor_ref 0.1233
_reflns_number_gt 6609
_reflns_number_total 8058
_reflns_threshold_expression >2sigma(I)
_cod_data_source_file ic202015z_si_001_2.cif
_cod_data_source_block pa574
_cod_original_sg_symbol_H-M 'P -1 '
_cod_database_code 4328313

loop_
_symmetry_equiv_pos_as_xyz
'x, y, z'
'-x, -y, -z'

loop_
_atom_site_label
_atom_site_type_symbol
_atom_site_fract_x
_atom_site_fract_y
_atom_site_fract_z
_atom_site_U_iso_or_equiv
_atom_site_adp_type
_atom_site_occupancy
_atom_site_symmetry_multiplicity
_atom_site_calc_flag
_atom_site_refinement_flags
Y1 Y 0.44518(4) 0.42950(3) 0.12287(2) 0.02255(11) Uani 1 1 d .
P1 P 0.54154(11) 0.23806(8) 0.32488(7) 0.0300(3) Uani 1 1 d .
P2 P 0.51539(10) 0.66098(8) 0.12689(7) 0.0280(2) Uani 1 1 d .
O1 O 0.4094(3) 0.26879(19) 0.15730(18) 0.0316(6) Uani 1 1 d .
O2 O 0.4244(2) 0.57596(18) -0.00875(16) 0.0253(6) Uani 1 1 d .
O3 O 0.2662(3) 0.4558(2) 0.16639(18) 0.0319(6) Uani 1 1 d .
N2 N 0.5691(3) 0.5528(2) 0.1430(2) 0.0320(8) Uani 1 1 d .
N1 N 0.5714(3) 0.3499(2) 0.2524(2) 0.0325(8) Uani 1 1 d .
C1 C 0.6387(6) 0.4208(4) 0.2798(4) 0.0680(18) Uani 1 1 d .
H1A H 0.5829 0.4374 0.3216 0.082 Uiso 1 1 calc R
H1B H 0.7159 0.3878 0.3119 0.082 Uiso 1 1 calc R
C2 C 0.6739(5) 0.5116(4) 0.2044(4) 0.0579(15) Uani 1 1 d .
H2A H 0.7471 0.4978 0.1717 0.069 Uiso 1 1 calc R
H2B H 0.7010 0.5624 0.2257 0.069 Uiso 1 1 calc R
C3 C 0.5253(4) 0.1500(3) 0.2761(3) 0.0304(9) Uani 1 1 d .
C4 C 0.4579(4) 0.1785(3) 0.1968(3) 0.0279(9) Uani 1 1 d .
C5 C 0.4427(4) 0.1056(3) 0.1622(3) 0.0359(10) Uani 1 1 d .
H5 H 0.3985 0.1226 0.1085 0.043 Uiso 1 1 calc R
C6 C 0.4915(5) 0.0099(3) 0.2060(3) 0.0437(12) Uani 1 1 d .
H6 H 0.4801 -0.0380 0.1815 0.052 Uiso 1 1 calc R
C7 C 0.5567(5) -0.0185(3) 0.2845(3) 0.0441(12) Uani 1 1 d .
H7 H 0.5893 -0.0849 0.3139 0.053 Uiso 1 1 calc R
C8 C 0.5730(4) 0.0517(3) 0.3189(3) 0.0395(11) Uani 1 1 d .
H8 H 0.6175 0.0334 0.3727 0.047 Uiso 1 1 calc R
C9 C 0.4005(4) 0.2271(3) 0.3940(3) 0.0328(10) Uani 1 1 d .
C10 C 0.3341(4) 0.1372(3) 0.4364(3) 0.0420(11) Uani 1 1 d .
H10 H 0.3580 0.0806 0.4247 0.050 Uiso 1 1 calc R
C11 C 0.2335(5) 0.1288(4) 0.4954(3) 0.0473(12) Uani 1 1 d .
H11 H 0.1889 0.0667 0.5239 0.057 Uiso 1 1 calc R
C12 C 0.1976(5) 0.2100(4) 0.5131(3) 0.0495(13) Uani 1 1 d .
H12 H 0.1306 0.2034 0.5555 0.059 Uiso 1 1 calc R
C13 C 0.2595(5) 0.3005(4) 0.4688(4) 0.0589(15) Uani 1 1 d .
H13 H 0.2328 0.3575 0.4789 0.071 Uiso 1 1 calc R
C14 C 0.3606(5) 0.3099(4) 0.4094(3) 0.0505(13) Uani 1 1 d .
H14 H 0.4026 0.3730 0.3792 0.061 Uiso 1 1 calc R
C15 C 0.6676(4) 0.1900(3) 0.4045(3) 0.0322(10) Uani 1 1 d .
C16 C 0.6455(4) 0.1563(3) 0.4964(3) 0.0382(10) Uani 1 1 d .
H16 H 0.5617 0.1570 0.5195 0.046 Uiso 1 1 calc R
C17 C 0.7455(5) 0.1215(4) 0.5544(3) 0.0462(12) Uani 1 1 d .
H17 H 0.7299 0.0981 0.6172 0.055 Uiso 1 1 calc R
C18 C 0.8668(5) 0.1212(4) 0.5211(3) 0.0496(13) Uani 1 1 d .
H18 H 0.9351 0.0978 0.5608 0.060 Uiso 1 1 calc R
C19 C 0.8900(5) 0.1545(4) 0.4301(3) 0.0489(13) Uani 1 1 d .
H19 H 0.9741 0.1538 0.4074 0.059 Uiso 1 1 calc R
C20 C 0.7910(4) 0.1889(3) 0.3719(3) 0.0420(11) Uani 1 1 d .
H20 H 0.8074 0.2119 0.3093 0.050 Uiso 1 1 calc R
C21 C 0.3834(4) 0.6960(3) 0.0542(3) 0.0275(9) Uani 1 1 d .
C22 C 0.3599(4) 0.6551(3) -0.0081(2) 0.0245(8) Uani 1 1 d .
C23 C 0.2634(4) 0.6984(3) -0.0698(3) 0.0336(10) Uani 1 1 d .
H23 H 0.2484 0.6731 -0.1134 0.040 Uiso 1 1 calc R
C24 C 0.1906(4) 0.7765(3) -0.0681(3) 0.0372(10) Uani 1 1 d .
H24 H 0.1260 0.8044 -0.1104 0.045 Uiso 1 1 calc R
C25 C 0.2107(4) 0.8150(3) -0.0053(3) 0.0408(11) Uani 1 1 d .
H25 H 0.1594 0.8684 -0.0037 0.049 Uiso 1 1 calc R
C26 C 0.3051(4) 0.7752(3) 0.0543(3) 0.0351(10) Uani 1 1 d .
H26 H 0.3185 0.8017 0.0973 0.042 Uiso 1 1 calc R
C27 C 0.6346(4) 0.7589(3) 0.0785(3) 0.0297(9) Uani 1 1 d .
C28 C 0.6136(5) 0.8579(3) 0.0692(3) 0.0381(11) Uani 1 1 d .
H28 H 0.5355 0.8749 0.0903 0.046 Uiso 1 1 calc R
C29 C 0.7056(5) 0.9307(3) 0.0297(3) 0.0465(12) Uani 1 1 d .
H29 H 0.6907 0.9978 0.0234 0.056 Uiso 1 1 calc R
C30 C 0.8193(5) 0.9066(4) -0.0008(3) 0.0517(13) Uani 1 1 d .
H30 H 0.8830 0.9570 -0.0269 0.062 Uiso 1 1 calc R
C31 C 0.8413(5) 0.8108(4) 0.0063(3) 0.0475(12) Uani 1 1 d .
H31 H 0.9195 0.7951 -0.0156 0.057 Uiso 1 1 calc R
C32 C 0.7488(4) 0.7368(3) 0.0456(3) 0.0365(10) Uani 1 1 d .
H32 H 0.7637 0.6705 0.0500 0.044 Uiso 1 1 calc R
C33 C 0.4624(5) 0.6656(3) 0.2312(3) 0.0383(11) Uani 1 1 d .
C34 C 0.3542(5) 0.6102(4) 0.2738(3) 0.0479(12) Uani 1 1 d .
H34 H 0.3044 0.5809 0.2437 0.057 Uiso 1 1 calc R
C35 C 0.3187(6) 0.5974(4) 0.3597(4) 0.0658(17) Uani 1 1 d .
H35 H 0.2441 0.5603 0.3883 0.079 Uiso 1 1 calc R
C36 C 0.3924(8) 0.6389(5) 0.4034(4) 0.088(2) Uani 1 1 d .
H36 H 0.3677 0.6309 0.4622 0.106 Uiso 1 1 calc R
C37 C 0.5009(8) 0.6915(5) 0.3633(4) 0.093(3) Uani 1 1 d .
H37 H 0.5521 0.7180 0.3949 0.111 Uiso 1 1 calc R
C38 C 0.5364(6) 0.7061(4) 0.2771(3) 0.0646(17) Uani 1 1 d .
H38 H 0.6109 0.7436 0.2492 0.077 Uiso 1 1 calc R
C39 C 0.1346(4) 0.4434(3) 0.1661(3) 0.0342(10) Uani 1 1 d .
C40 C 0.0899(5) 0.3624(4) 0.2561(4) 0.0677(17) Uani 1 1 d .
H40A H 0.1370 0.2999 0.2680 0.102 Uiso 1 1 calc R
H40B H -0.0011 0.3500 0.2548 0.102 Uiso 1 1 calc R
H40C H 0.1051 0.3849 0.3034 0.102 Uiso 1 1 calc R
C41 C 0.0669(5) 0.5433(4) 0.1479(4) 0.0591(15) Uani 1 1 d .
H41A H 0.0856 0.5651 0.1952 0.089 Uiso 1 1 calc R
H41B H -0.0250 0.5340 0.1471 0.089 Uiso 1 1 calc R
H41C H 0.0968 0.5946 0.0899 0.089 Uiso 1 1 calc R
C42 C 0.1055(6) 0.4102(5) 0.0919(4) 0.0701(17) Uani 1 1 d .
H42A H 0.1362 0.4616 0.0341 0.105 Uiso 1 1 calc R
H42B H 0.0136 0.4016 0.0906 0.105 Uiso 1 1 calc R
H42C H 0.1482 0.3461 0.1035 0.105 Uiso 1 1 calc R
C43 C 0.0969(7) 1.0867(5) 0.2495(4) 0.083(2) Uani 1 1 d .
H43A H 0.0246 1.1274 0.2544 0.125 Uiso 1 1 calc R
H43B H 0.1509 1.1272 0.1973 0.125 Uiso 1 1 calc R
H43C H 0.1464 1.0650 0.3038 0.125 Uiso 1 1 calc R
C44 C 0.0498(6) 0.9970(4) 0.2391(3) 0.0582(15) Uani 1 1 d .
C45 C -0.0786(6) 0.9766(5) 0.2411(3) 0.0624(15) Uani 1 1 d .
H45 H -0.1384 1.0211 0.2501 0.075 Uiso 1 1 calc R
C46 C -0.1211(7) 0.8957(6) 0.2307(4) 0.0797(19) Uani 1 1 d .
H46 H -0.2102 0.8849 0.2328 0.096 Uiso 1 1 calc R
C47 C -0.0426(9) 0.8296(6) 0.2173(4) 0.086(2) Uani 1 1 d .
H47 H -0.0754 0.7745 0.2077 0.103 Uiso 1 1 calc R
C48 C 0.0869(8) 0.8434(5) 0.2177(4) 0.082(2) Uani 1 1 d .
H48 H 0.1442 0.7958 0.2112 0.099 Uiso 1 1 calc R
C49 C 0.1342(6) 0.9284(5) 0.2277(3) 0.0667(17) Uani 1 1 d .
H49 H 0.2233 0.9388 0.2266 0.080 Uiso 1 1 calc R

loop_
_atom_site_aniso_label
_atom_site_aniso_U_11
_atom_site_aniso_U_22
_atom_site_aniso_U_33
_atom_site_aniso_U_23
_atom_site_aniso_U_13
_atom_site_aniso_U_12
Y1 0.0240(2) 0.0210(2) 0.02188(19) -0.00814(15) -0.00050(14) -0.00208(15)
P1 0.0345(6) 0.0240(5) 0.0268(5) -0.0052(4) -0.0069(5) -0.0028(5)
P2 0.0321(6) 0.0233(5) 0.0306(6) -0.0133(4) -0.0009(5) -0.0028(4)
O1 0.0357(17) 0.0233(15) 0.0344(16) -0.0096(12) -0.0095(13) -0.0038(12)
O2 0.0281(15) 0.0229(14) 0.0253(14) -0.0105(11) -0.0017(11) 0.0036(12)
O3 0.0224(15) 0.0348(16) 0.0359(16) -0.0125(13) 0.0022(12) -0.0018(12)
N2 0.0268(19) 0.0247(18) 0.044(2) -0.0129(16) -0.0125(16) 0.0008(15)
N1 0.039(2) 0.0242(18) 0.0309(19) -0.0071(15) -0.0101(16) -0.0053(15)
C1 0.088(4) 0.034(3) 0.067(4) -0.001(3) -0.045(3) -0.022(3)
C2 0.052(3) 0.032(3) 0.083(4) -0.015(3) -0.039(3) -0.001(2)
C3 0.033(2) 0.026(2) 0.028(2) -0.0064(17) 0.0009(18) -0.0052(18)
C4 0.030(2) 0.024(2) 0.027(2) -0.0081(17) -0.0008(17) -0.0065(17)
C5 0.045(3) 0.030(2) 0.034(2) -0.0148(19) -0.004(2) -0.002(2)
C6 0.057(3) 0.032(2) 0.048(3) -0.023(2) 0.007(2) -0.003(2)
C7 0.049(3) 0.030(2) 0.048(3) -0.011(2) -0.007(2) 0.007(2)
C8 0.045(3) 0.031(2) 0.036(2) -0.007(2) -0.011(2) 0.003(2)
C9 0.034(2) 0.030(2) 0.029(2) -0.0063(18) -0.0058(18) 0.0020(19)
C10 0.040(3) 0.030(2) 0.047(3) -0.008(2) -0.003(2) 0.002(2)
C11 0.038(3) 0.041(3) 0.050(3) -0.006(2) -0.001(2) -0.004(2)
C12 0.040(3) 0.064(3) 0.043(3) -0.022(3) -0.002(2) 0.003(3)
C13 0.065(4) 0.058(3) 0.067(4) -0.039(3) 0.007(3) -0.003(3)
C14 0.056(3) 0.042(3) 0.059(3) -0.027(3) 0.006(3) -0.009(2)
C15 0.037(3) 0.024(2) 0.031(2) -0.0066(18) -0.0080(19) -0.0056(18)
C16 0.036(3) 0.042(3) 0.031(2) -0.010(2) -0.0072(19) 0.001(2)
C17 0.046(3) 0.055(3) 0.028(2) -0.007(2) -0.010(2) -0.004(2)
C18 0.046(3) 0.049(3) 0.041(3) -0.005(2) -0.016(2) -0.004(2)
C19 0.039(3) 0.054(3) 0.037(3) -0.002(2) -0.005(2) -0.006(2)
C20 0.041(3) 0.043(3) 0.030(2) -0.003(2) -0.003(2) -0.006(2)
C21 0.028(2) 0.023(2) 0.031(2) -0.0101(17) 0.0032(17) -0.0035(17)
C22 0.025(2) 0.021(2) 0.026(2) -0.0078(16) 0.0059(16) -0.0023(16)
C23 0.031(2) 0.032(2) 0.034(2) -0.0091(19) -0.0041(19) 0.0003(19)
C24 0.029(2) 0.028(2) 0.046(3) -0.007(2) -0.004(2) 0.0054(19)
C25 0.029(2) 0.029(2) 0.062(3) -0.018(2) 0.000(2) 0.0050(19)
C26 0.037(3) 0.028(2) 0.045(3) -0.021(2) 0.004(2) -0.0028(19)
C27 0.037(2) 0.028(2) 0.025(2) -0.0117(17) -0.0009(18) -0.0066(18)
C28 0.050(3) 0.030(2) 0.038(2) -0.018(2) 0.001(2) -0.005(2)
C29 0.066(4) 0.028(2) 0.047(3) -0.016(2) -0.006(3) -0.011(2)
C30 0.058(4) 0.048(3) 0.044(3) -0.014(2) 0.001(2) -0.027(3)
C31 0.033(3) 0.063(3) 0.047(3) -0.024(3) 0.005(2) -0.011(2)
C32 0.036(3) 0.034(2) 0.041(3) -0.017(2) -0.003(2) 0.000(2)
C33 0.058(3) 0.030(2) 0.031(2) -0.0160(19) 0.003(2) -0.006(2)
C34 0.061(3) 0.040(3) 0.040(3) -0.015(2) 0.011(2) -0.003(2)
C35 0.095(5) 0.054(3) 0.050(3) -0.024(3) 0.026(3) -0.012(3)
C36 0.155(7) 0.072(4) 0.047(3) -0.036(3) 0.038(4) -0.033(5)
C37 0.163(8) 0.084(5) 0.042(3) -0.038(3) 0.013(4) -0.051(5)
C38 0.101(5) 0.059(3) 0.039(3) -0.026(3) 0.007(3) -0.033(3)
C39 0.021(2) 0.041(3) 0.037(2) -0.014(2) 0.0026(18) -0.0063(19)
C40 0.043(3) 0.068(4) 0.059(4) 0.005(3) 0.009(3) -0.010(3)
C41 0.028(3) 0.054(3) 0.087(4) -0.023(3) 0.004(3) 0.005(2)
C42 0.051(4) 0.093(5) 0.080(4) -0.047(4) -0.024(3) 0.001(3)
C43 0.104(6) 0.072(4) 0.061(4) -0.015(3) -0.002(4) -0.007(4)
C44 0.066(4) 0.069(4) 0.028(3) -0.008(3) -0.002(2) -0.001(3)
C45 0.056(4) 0.069(4) 0.045(3) -0.006(3) -0.006(3) 0.002(3)
C46 0.075(5) 0.086(5) 0.072(4) -0.026(4) -0.011(4) 0.001(4)
C47 0.108(7) 0.091(5) 0.058(4) -0.030(4) -0.007(4) -0.013(5)
C48 0.117(7) 0.073(5) 0.046(3) -0.015(3) 0.010(4) 0.026(4)
C49 0.067(4) 0.083(5) 0.034(3) -0.009(3) 0.003(3) 0.009(3)

loop_
_atom_type_symbol
_atom_type_description
_atom_type_scat_dispersion_real
_atom_type_scat_dispersion_imag
_atom_type_scat_source
C C 0.0033 0.0016 'International Tables Vol C Tables 4.2.6.8 and 6.1.1.4'
H H 0.0000 0.0000 'International Tables Vol C Tables 4.2.6.8 and 6.1.1.4'
N N 0.0061 0.0033 'International Tables Vol C Tables 4.2.6.8 and 6.1.1.4'
O O 0.0106 0.0060 'International Tables Vol C Tables 4.2.6.8 and 6.1.1.4'
P P 0.1023 0.0942 'International Tables Vol C Tables 4.2.6.8 and 6.1.1.4'
Y Y -2.7962 3.5667 'International Tables Vol C Tables 4.2.6.8 and 6.1.1.4'

loop_
_geom_angle_atom_site_label_1
_geom_angle_atom_site_label_2
_geom_angle_atom_site_label_3
_geom_angle
_geom_angle_site_symmetry_1
_geom_angle_site_symmetry_3
O3 Y1 O1 94.84(11) . .
O3 Y1 O2 148.81(10) . 2_665
O1 Y1 O2 85.16(10) . 2_665
O3 Y1 O2 89.25(10) . .
O1 Y1 O2 133.00(9) . .
O2 Y1 O2 69.00(10) 2_665 .
O3 Y1 N2 101.34(11) . .
O1 Y1 N2 148.14(11) . .
O2 Y1 N2 94.45(11) 2_665 .
O2 Y1 N2 74.95(10) . .
O3 Y1 N1 107.63(12) . .
O1 Y1 N1 78.62(10) . .
O2 Y1 N1 102.95(11) 2_665 .
O2 Y1 N1 143.71(10) . .
N2 Y1 N1 70.40(11) . .
O3 Y1 Y1 120.54(8) . 2_665
O1 Y1 Y1 111.42(7) . 2_665
O2 Y1 Y1 34.72(6) 2_665 2_665
O2 Y1 Y1 34.28(6) . 2_665
N2 Y1 Y1 83.59(9) . 2_665
N1 Y1 Y1 128.82(9) . 2_665
N1 P1 C3 112.86(18) . .
N1 P1 C9 114.33(19) . .
C3 P1 C9 107.1(2) . .
N1 P1 C15 111.60(18) . .
C3 P1 C15 106.20(19) . .
C9 P1 C15 104.06(19) . .
N2 P2 C21 112.23(18) . .
N2 P2 C27 112.34(19) . .
C21 P2 C27 107.47(18) . .
N2 P2 C33 111.3(2) . .
C21 P2 C33 107.4(2) . .
C27 P2 C33 105.72(19) . .
C4 O1 Y1 143.3(2) . .
C22 O2 Y1 127.5(2) . 2_665
C22 O2 Y1 120.6(2) . .
Y1 O2 Y1 111.00(10) 2_665 .
C39 O3 Y1 147.2(3) . .
C2 N2 P2 118.6(3) . .
C2 N2 Y1 114.4(3) . .
P2 N2 Y1 122.48(18) . .
C1 N1 P1 119.2(3) . .
C1 N1 Y1 114.6(3) . .
P1 N1 Y1 121.55(18) . .
C2 C1 N1 111.5(4) . .
C2 C1 H1A 109.3 . .
N1 C1 H1A 109.3 . .
C2 C1 H1B 109.3 . .
N1 C1 H1B 109.3 . .
H1A C1 H1B 108.0 . .
C1 C2 N2 112.2(4) . .
C1 C2 H2A 109.2 . .
N2 C2 H2A 109.2 . .
C1 C2 H2B 109.2 . .
N2 C2 H2B 109.2 . .
H2A C2 H2B 107.9 . .
C8 C3 C4 120.2(4) . .
C8 C3 P1 120.4(3) . .
C4 C3 P1 119.3(3) . .
O1 C4 C3 121.2(3) . .
O1 C4 C5 121.2(4) . .
C3 C4 C5 117.7(4) . .
C6 C5 C4 120.5(4) . .
C6 C5 H5 119.8 . .
C4 C5 H5 119.8 . .
C5 C6 C7 121.9(4) . .
C5 C6 H6 119.0 . .
C7 C6 H6 119.0 . .
C8 C7 C6 118.4(4) . .
C8 C7 H7 120.8 . .
C6 C7 H7 120.8 . .
C7 C8 C3 121.4(4) . .
C7 C8 H8 119.3 . .
C3 C8 H8 119.3 . .
C10 C9 C14 118.5(4) . .
C10 C9 P1 122.2(3) . .
C14 C9 P1 119.2(3) . .
C11 C10 C9 120.7(4) . .
C11 C10 H10 119.6 . .
C9 C10 H10 119.6 . .
C12 C11 C10 120.4(5) . .
C12 C11 H11 119.8 . .
C10 C11 H11 119.8 . .
C13 C12 C11 119.2(5) . .
C13 C12 H12 120.4 . .
C11 C12 H12 120.4 . .
C12 C13 C14 120.9(5) . .
C12 C13 H13 119.6 . .
C14 C13 H13 119.6 . .
C13 C14 C9 120.1(5) . .
C13 C14 H14 119.9 . .
C9 C14 H14 120.0 . .
C20 C15 C16 119.0(4) . .
C20 C15 P1 118.5(3) . .
C16 C15 P1 122.4(3) . .
C17 C16 C15 120.2(4) . .
C17 C16 H16 119.9 . .
C15 C16 H16 119.9 . .
C18 C17 C16 119.9(4) . .
C18 C17 H17 120.0 . .
C16 C17 H17 120.0 . .
C17 C18 C19 120.3(5) . .
C17 C18 H18 119.8 . .
C19 C18 H18 119.8 . .
C18 C19 C20 120.1(5) . .
C18 C19 H19 120.0 . .
C20 C19 H19 120.0 . .
C19 C20 C15 120.4(4) . .
C19 C20 H20 119.8 . .
C15 C20 H20 119.8 . .
C26 C21 C22 118.3(4) . .
C26 C21 P2 117.6(3) . .
C22 C21 P2 123.9(3) . .
O2 C22 C23 119.6(3) . .
O2 C22 C21 122.0(3) . .
C23 C22 C21 118.4(3) . .
C24 C23 C22 121.2(4) . .
C24 C23 H23 119.4 . .
C22 C23 H23 119.4 . .
C23 C24 C25 120.6(4) . .
C23 C24 H24 119.7 . .
C25 C24 H24 119.7 . .
C26 C25 C24 119.2(4) . .
C26 C25 H25 120.4 . .
C24 C25 H25 120.4 . .
C25 C26 C21 122.2(4) . .
C25 C26 H26 118.9 . .
C21 C26 H26 118.9 . .
C32 C27 C28 118.6(4) . .
C32 C27 P2 119.1(3) . .
C28 C27 P2 122.3(3) . .
C29 C28 C27 120.3(4) . .
C29 C28 H28 119.8 . .
C27 C28 H28 119.8 . .
C28 C29 C30 120.1(4) . .
C28 C29 H29 119.9 . .
C30 C29 H29 119.9 . .
C31 C30 C29 120.7(5) . .
C31 C30 H30 119.7 . .
C29 C30 H30 119.7 . .
C30 C31 C32 119.7(5) . .
C30 C31 H31 120.2 . .
C32 C31 H31 120.2 . .
C27 C32 C31 120.6(4) . .
C27 C32 H32 119.7 . .
C31 C32 H32 119.7 . .
C34 C33 C38 119.1(4) . .
C34 C33 P2 117.0(3) . .
C38 C33 P2 122.9(4) . .
C35 C34 C33 120.5(5) . .
C35 C34 H34 119.7 . .
C33 C34 H34 119.7 . .
C36 C35 C34 119.4(6) . .
C36 C35 H35 120.3 . .
C34 C35 H35 120.3 . .
C37 C36 C35 120.8(5) . .
C37 C36 H36 119.6 . .
C35 C36 H36 119.6 . .
C36 C37 C38 120.3(6) . .
C36 C37 H37 119.8 . .
C38 C37 H37 119.8 . .
C37 C38 C33 119.8(6) . .
C37 C38 H38 120.1 . .
C33 C38 H38 120.1 . .
O3 C39 C40 109.1(4) . .
O3 C39 C42 108.5(4) . .
C40 C39 C42 109.4(5) . .
O3 C39 C41 110.1(4) . .
C40 C39 C41 110.5(4) . .
C42 C39 C41 109.1(4) . .
C39 C40 H40A 109.5 . .
C39 C40 H40B 109.5 . .
H40A C40 H40B 109.5 . .
C39 C40 H40C 109.5 . .
H40A C40 H40C 109.5 . .
H40B C40 H40C 109.5 . .
C39 C41 H41A 109.5 . .
C39 C41 H41B 109.5 . .
H41A C41 H41B 109.5 . .
C39 C41 H41C 109.5 . .
H41A C41 H41C 109.5 . .
H41B C41 H41C 109.5 . .
C39 C42 H42A 109.5 . .
C39 C42 H42B 109.5 . .
H42A C42 H42B 109.5 . .
C39 C42 H42C 109.5 . .
H42A C42 H42C 109.5 . .
H42B C42 H42C 109.5 . .
C44 C43 H43A 109.5 . .
C44 C43 H43B 109.5 . .
H43A C43 H43B 109.5 . .
C44 C43 H43C 109.5 . .
H43A C43 H43C 109.5 . .
H43B C43 H43C 109.5 . .
C45 C44 C49 117.0(6) . .
C45 C44 C43 122.1(6) . .
C49 C44 C43 120.9(6) . .
C46 C45 C44 122.0(6) . .
C46 C45 H45 119.0 . .
C44 C45 H45 119.0 . .
C45 C46 C47 122.6(7) . .
C45 C46 H46 118.7 . .
C47 C46 H46 118.7 . .
C46 C47 C48 118.5(7) . .
C46 C47 H47 120.7 . .
C48 C47 H47 120.7 . .
C47 C48 C49 120.0(7) . .
C47 C48 H48 120.0 . .
C49 C48 H48 120.0 . .
C44 C49 C48 119.9(6) . .
C44 C49 H49 120.1 . .
C48 C49 H49 120.1 . .

loop_
_geom_bond_atom_site_label_1
_geom_bond_atom_site_label_2
_geom_bond_distance
_geom_bond_site_symmetry_2
Y1 O3 2.079(3) .
Y1 O1 2.203(3) .
Y1 O2 2.312(2) 2_665
Y1 O2 2.338(2) .
Y1 N2 2.372(3) .
Y1 N1 2.398(3) .
Y1 Y1 3.8320(7) 2_665
P1 N1 1.596(3) .
P1 C3 1.786(4) .
P1 C9 1.804(4) .
P1 C15 1.818(4) .
P2 N2 1.586(3) .
P2 C21 1.792(4) .
P2 C27 1.809(4) .
P2 C33 1.811(4) .
O1 C4 1.308(5) .
O2 C22 1.336(4) .
O2 Y1 2.312(2) 2_665
O3 C39 1.401(5) .
N2 C2 1.468(5) .
N1 C1 1.484(6) .
C1 C2 1.429(7) .
C1 H1A 0.9900 .
C1 H1B 0.9900 .
C2 H2A 0.9900 .
C2 H2B 0.9900 .
C3 C8 1.403(6) .
C3 C4 1.408(6) .
C4 C5 1.409(6) .
C5 C6 1.380(6) .
C5 H5 0.9500 .
C6 C7 1.386(7) .
C6 H6 0.9500 .
C7 C8 1.373(6) .
C7 H7 0.9500 .
C8 H8 0.9500 .
C9 C10 1.386(6) .
C9 C14 1.389(6) .
C10 C11 1.381(6) .
C10 H10 0.9500 .
C11 C12 1.377(7) .
C11 H11 0.9500 .
C12 C13 1.373(7) .
C12 H12 0.9500 .
C13 C14 1.386(7) .
C13 H13 0.9500 .
C14 H14 0.9500 .
C15 C20 1.390(6) .
C15 C16 1.392(6) .
C16 C17 1.390(6) .
C16 H16 0.9500 .
C17 C18 1.373(7) .
C17 H17 0.9500 .
C18 C19 1.379(7) .
C18 H18 0.9500 .
C19 C20 1.383(6) .
C19 H19 0.9500 .
C20 H20 0.9500 .
C21 C26 1.411(5) .
C21 C22 1.412(5) .
C22 C23 1.408(6) .
C23 C24 1.374(6) .
C23 H23 0.9500 .
C24 C25 1.388(6) .
C24 H24 0.9500 .
C25 C26 1.367(6) .
C25 H25 0.9500 .
C26 H26 0.9500 .
C27 C32 1.389(6) .
C27 C28 1.403(6) .
C28 C29 1.376(6) .
C28 H28 0.9500 .
C29 C30 1.379(7) .
C29 H29 0.9500 .
C30 C31 1.370(7) .
C30 H30 0.9500 .
C31 C32 1.391(6) .
C31 H31 0.9500 .
C32 H32 0.9500 .
C33 C34 1.392(6) .
C33 C38 1.396(7) .
C34 C35 1.382(7) .
C34 H34 0.9500 .
C35 C36 1.378(9) .
C35 H35 0.9500 .
C36 C37 1.370(9) .
C36 H36 0.9500 .
C37 C38 1.378(7) .
C37 H37 0.9500 .
C38 H38 0.9500 .
C39 C40 1.521(6) .
C39 C42 1.528(7) .
C39 C41 1.531(6) .
C40 H40A 0.9800 .
C40 H40B 0.9800 .
C40 H40C 0.9800 .
C41 H41A 0.9800 .
C41 H41B 0.9800 .
C41 H41C 0.9800 .
C42 H42A 0.9800 .
C42 H42B 0.9800 .
C42 H42C 0.9800 .
C43 C44 1.481(8) .
C43 H43A 0.9800 .
C43 H43B 0.9800 .
C43 H43C 0.9800 .
C44 C45 1.384(8) .
C44 C49 1.395(8) .
C45 C46 1.344(9) .
C45 H45 0.9500 .
C46 C47 1.344(10) .
C46 H46 0.9500 .
C47 C48 1.382(10) .
C47 H47 0.9500 .
C48 C49 1.415(9) .
C48 H48 0.9500 .
C49 H49 0.9500 .

loop_
_platon_squeeze_void_nr
_platon_squeeze_void_average_x
_platon_squeeze_void_average_y
_platon_squeeze_void_average_z
_platon_squeeze_void_volume
_platon_squeeze_void_count_electrons
_platon_squeeze_void_content
1 0.000 0.500 0.500 207 38 ' '
